data_4121824
loop_
_publ_author_name
'Yamanaka, Shoji'
'Komatsu, Masaya'
'Tanaka, Masashi'
'Sawa, Hiroshi'
'Inumaru, Kei'

_publ_section_title
;
 High-Pressure Synthesis and Structural Characterization of the Type II
 Clathrate Compound Na30.5Si136 Encapsulating Two Sodium Atoms in the Same
 Silicon Polyhedral Cages.
;
_journal_issue 21
_journal_name_full 'Journal of the American Chemical Society'
_journal_page_first 7717
_journal_page_last 7725
_journal_paper_doi 10.1021/ja502733e
_journal_volume 136
_journal_year 2014
_chemical_compound_source 'synthesis as described'
_chemical_formula_moiety 'Na4 Si23'
_chemical_formula_sum 'Na4 Si23'
_chemical_formula_weight 738.03
_chemical_name_systematic
;
 ?
;
_space_group_IT_number 223
_symmetry_cell_setting cubic
_symmetry_Int_Tables_number 223
_symmetry_space_group_name_Hall '-P 4n 2 3'
_symmetry_space_group_name_H-M 'P m -3 n'
_atom_sites_solution_primary direct
_atom_sites_solution_secondary difmap
_audit_conform_dict_location ftp://ftp.iucr.org/pub/cif_core.dic
_audit_conform_dict_name cif_core.dic
_audit_conform_dict_version 2.3
_audit_creation_date 2013-01-12T17:49:24-00:00
_audit_creation_method 'WinGX routine CIF_UPDATE'
_cell_angle_alpha 90
_cell_angle_beta 90
_cell_angle_gamma 90
_cell_formula_units_Z 2
_cell_length_a 10.2004(4)
_cell_length_b 10.2004(4)
_cell_length_c 10.2004(4)
_cell_measurement_reflns_used 0
_cell_measurement_temperature 293
_cell_measurement_theta_max 0
_cell_measurement_theta_min 0
_cell_measurement_wavelength 0.71073
_cell_volume 1061.33(7)
_computing_molecular_graphics 'Ortep-3 for Windows (Farrugia, 1997)'
_computing_publication_material 'WinGX publication routines (Farrugia, 1999)'
_computing_structure_refinement 'SHELXL-97 (Sheldrick, 1997)'
_computing_structure_solution 'SIR97 (Giacovazzo et al, 1997)'
_diffrn_ambient_temperature 293
_diffrn_detector_area_resol_mean 'not relevant'
_diffrn_measured_fraction_theta_full 0.996
_diffrn_measured_fraction_theta_max 0.996
_diffrn_measurement_device_type 'Rigakau CCD Mercury'
_diffrn_measurement_method 'phi and kai scans'
_diffrn_radiation_monochromator graphite
_diffrn_radiation_probe x-ray
_diffrn_radiation_type MoK\a
_diffrn_radiation_wavelength 0.71069
_diffrn_reflns_av_R_equivalents 0.0714
_diffrn_reflns_av_unetI/netI 0.0237
_diffrn_reflns_limit_h_max 11
_diffrn_reflns_limit_h_min -13
_diffrn_reflns_limit_k_max 12
_diffrn_reflns_limit_k_min -13
_diffrn_reflns_limit_l_max 10
_diffrn_reflns_limit_l_min -13
_diffrn_reflns_number 7256
_diffrn_reflns_theta_full 27.36
_diffrn_reflns_theta_max 27.36
_diffrn_reflns_theta_min 4
_exptl_absorpt_coefficient_mu 1.431
_exptl_absorpt_correction_T_max 0.867
_exptl_absorpt_correction_T_min 0.759
_exptl_absorpt_correction_type numerical
_exptl_absorpt_process_details 'Rigaku CrystalClear'
_exptl_crystal_colour black
_exptl_crystal_density_diffrn 2.309
_exptl_crystal_density_method 'not measured'
_exptl_crystal_description prism
_exptl_crystal_F_000 732
_exptl_crystal_size_max 0.2
_exptl_crystal_size_mid 0.2
_exptl_crystal_size_min 0.1
_refine_diff_density_max 0.501
_refine_diff_density_min -0.376
_refine_diff_density_rms 0.094
_refine_ls_extinction_method none
_refine_ls_goodness_of_fit_ref 1.053
_refine_ls_matrix_type full
_refine_ls_number_parameters 15
_refine_ls_number_reflns 243
_refine_ls_number_restraints 0
_refine_ls_restrained_S_all 1.053
_refine_ls_R_factor_all 0.0316
_refine_ls_R_factor_gt 0.0282
_refine_ls_shift/su_max 0
_refine_ls_shift/su_mean 0
_refine_ls_structure_factor_coef Fsqd
_refine_ls_weighting_details 'calc w=1/[\s^2^(Fo^2^)+(0.0521P)^2^+0.0000P] where P=(Fo^2^+2Fc^2^)/3'
_refine_ls_weighting_scheme calc
_refine_ls_wR_factor_gt 0.0755
_refine_ls_wR_factor_ref 0.0781
_reflns_number_gt 209
_reflns_number_total 243
_reflns_threshold_expression >2sigma(I)
_cod_data_source_file ja502733e_si_007.cif
_cod_data_source_block Na8Si46
_cod_depositor_comments 'Adding full bibliography for 4121822--4121827.cif.'
_cod_database_code 4121824

loop_
_symmetry_equiv_pos_as_xyz
'x, y, z'
'-x, -y, z'
'x, -y, -z'
'-x, y, -z'
'z, x, y'
'y, z, x'
'-z, -x, y'
'-y, z, -x'
'z, -x, -y'
'-y, -z, x'
'-z, x, -y'
'y, -z, -x'
'-y+1/2, -x+1/2, -z+1/2'
'y+1/2, x+1/2, -z+1/2'
'y+1/2, -x+1/2, z+1/2'
'-y+1/2, x+1/2, z+1/2'
'-x+1/2, -z+1/2, -y+1/2'
'-z+1/2, -y+1/2, -x+1/2'
'x+1/2, z+1/2, -y+1/2'
'-z+1/2, y+1/2, x+1/2'
'x+1/2, -z+1/2, y+1/2'
'z+1/2, y+1/2, -x+1/2'
'-x+1/2, z+1/2, y+1/2'
'z+1/2, -y+1/2, x+1/2'
'-x, -y, -z'
'x, y, -z'
'-x, y, z'
'x, -y, z'
'-z, -x, -y'
'-y, -z, -x'
'z, x, -y'
'y, -z, x'
'-z, x, y'
'y, z, -x'
'z, -x, y'
'-y, z, x'
'y-1/2, x-1/2, z-1/2'
'-y-1/2, -x-1/2, z-1/2'
'-y-1/2, x-1/2, -z-1/2'
'y-1/2, -x-1/2, -z-1/2'
'x-1/2, z-1/2, y-1/2'
'z-1/2, y-1/2, x-1/2'
'-x-1/2, -z-1/2, y-1/2'
'z-1/2, -y-1/2, -x-1/2'
'-x-1/2, z-1/2, -y-1/2'
'-z-1/2, -y-1/2, x-1/2'
'x-1/2, -z-1/2, -y-1/2'
'-z-1/2, y-1/2, -x-1/2'

loop_
_atom_site_label
_atom_site_type_symbol
_atom_site_fract_x
_atom_site_fract_y
_atom_site_fract_z
_atom_site_U_iso_or_equiv
_atom_site_adp_type
_atom_site_occupancy
_atom_site_symmetry_multiplicity
_atom_site_calc_flag
_atom_site_refinement_flags
Si1 Si 0.18412(5) 0.18412(5) 0.18412(5) 0.0128(3) Uani 1 3 d S
Si2 Si 0 0.11719(7) 0.30776(7) 0.0134(3) Uani 1 2 d S
Si3 Si 0.25 0.5 0 0.0131(4) Uani 1 8 d S
Na4 Na 0 0 0 0.0243(10) Uani 1 24 d S
Na5 Na 0.25 0 0.5 0.0461(9) Uani 1 8 d S

loop_
_atom_site_aniso_label
_atom_site_aniso_U_11
_atom_site_aniso_U_22
_atom_site_aniso_U_33
_atom_site_aniso_U_23
_atom_site_aniso_U_13
_atom_site_aniso_U_12
Si1 0.0128(3) 0.0128(3) 0.0128(3) -0.0004(2) -0.0004(2) -0.0004(2)
Si2 0.0140(4) 0.0132(4) 0.0131(5) -0.0007(3) 0 0
Si3 0.0142(8) 0.0126(5) 0.0126(5) 0 0 0
Na4 0.0243(10) 0.0243(10) 0.0243(10) 0 0 0
Na5 0.0321(17) 0.0531(13) 0.0531(13) 0 0 0

loop_
_atom_type_symbol
_atom_type_description
_atom_type_scat_dispersion_real
_atom_type_scat_dispersion_imag
_atom_type_scat_source
Na Na 0.0362 0.0249 'International Tables Vol C Tables 4.2.6.8 and 6.1.1.4'
Si Si 0.0817 0.0704 'International Tables Vol C Tables 4.2.6.8 and 6.1.1.4'

loop_
_geom_angle_atom_site_label_1
_geom_angle_atom_site_label_2
_geom_angle_atom_site_label_3
_geom_angle
_geom_angle_site_symmetry_1
_geom_angle_site_symmetry_3
Si1 Si1 Si2 108.51(3) 13 .
Si1 Si1 Si2 108.51(3) 13 6
Si2 Si1 Si2 110.41(3) . 6
Si1 Si1 Si2 108.51(3) 13 5
Si2 Si1 Si2 110.41(3) . 5
Si2 Si1 Si2 110.41(3) 6 5
Si1 Si1 Na4 180.00(7) 13 .
Si2 Si1 Na4 71.49(3) . .
Si2 Si1 Na4 71.49(3) 6 .
Si2 Si1 Na4 71.49(3) 5 .
Si1 Si2 Si1 105.27(4) 27 .
Si1 Si2 Si3 105.96(3) 27 5
Si1 Si2 Si3 105.96(3) . 5
Si1 Si2 Si2 106.79(2) 27 2
Si1 Si2 Si2 106.79(2) . 2
Si3 Si2 Si2 124.638(18) 5 2
Si1 Si2 Na4 66.67(3) 27 .
Si1 Si2 Na4 66.67(3) . .
Si3 Si2 Na4 166.21(3) 5 .
Si2 Si2 Na4 69.154(13) 2 .
Si1 Si2 Na5 175.00(3) 27 .
Si1 Si2 Na5 79.340(13) . .
Si3 Si2 Na5 74.208(15) 5 .
Si2 Si2 Na5 69.615(12) 2 .
Na4 Si2 Na5 114.208(15) . .
Si1 Si2 Na5 79.340(13) 27 25_556
Si1 Si2 Na5 175.00(3) . 25_556
Si3 Si2 Na5 74.208(15) 5 25_556
Si2 Si2 Na5 69.615(12) 2 25_556
Na4 Si2 Na5 114.208(15) . 25_556
Na5 Si2 Na5 95.988(19) . 25_556
Si2 Si3 Si2 108.849(18) 13 6
Si2 Si3 Si2 110.72(4) 13 38_665
Si2 Si3 Si2 108.849(18) 6 38_665
Si2 Si3 Si2 108.849(18) 13 32_565
Si2 Si3 Si2 110.72(4) 6 32_565
Si2 Si3 Si2 108.849(18) 38_665 32_565
Si1 Na4 Si1 180.00(3) 25 .
Si1 Na4 Si1 109.5 25 28
Si1 Na4 Si1 70.5 . 28
Si1 Na4 Si1 70.5 25 4
Si1 Na4 Si1 109.5 . 4
Si1 Na4 Si1 180.000(15) 28 4
Si1 Na4 Si1 70.5 25 2
Si1 Na4 Si1 109.5 . 2
Si1 Na4 Si1 70.5 28 2
Si1 Na4 Si1 109.5 4 2
Si1 Na4 Si1 109.5 25 26
Si1 Na4 Si1 70.5 . 26
Si1 Na4 Si1 109.5 28 26
Si1 Na4 Si1 70.5 4 26
Si1 Na4 Si1 180.00(3) 2 26
Si1 Na4 Si1 70.5 25 3
Si1 Na4 Si1 109.5 . 3
Si1 Na4 Si1 70.5 28 3
Si1 Na4 Si1 109.5 4 3
Si1 Na4 Si1 109.5 2 3
Si1 Na4 Si1 70.5 26 3
Si1 Na4 Si1 109.5 25 27
Si1 Na4 Si1 70.5 . 27
Si1 Na4 Si1 109.5 28 27
Si1 Na4 Si1 70.5 4 27
Si1 Na4 Si1 70.5 2 27
Si1 Na4 Si1 109.5 26 27
Si1 Na4 Si1 180.00(3) 3 27
Si1 Na4 Si2 41.840(6) 25 25
Si1 Na4 Si2 138.160(6) . 25
Si1 Na4 Si2 109.518(10) 28 25
Si1 Na4 Si2 70.482(10) 4 25
Si1 Na4 Si2 109.518(10) 2 25
Si1 Na4 Si2 70.482(10) 26 25
Si1 Na4 Si2 41.840(6) 3 25
Si1 Na4 Si2 138.160(6) 27 25
Si1 Na4 Si2 41.840(6) 25 30
Si1 Na4 Si2 138.160(6) . 30
Si1 Na4 Si2 70.482(10) 28 30
Si1 Na4 Si2 109.518(10) 4 30
Si1 Na4 Si2 41.840(6) 2 30
Si1 Na4 Si2 138.160(6) 26 30
Si1 Na4 Si2 70.482(10) 3 30
Si1 Na4 Si2 109.518(10) 27 30
Si2 Na4 Si2 70.575(10) 25 30
Si1 Na4 Si2 41.840(6) 25 29
Si1 Na4 Si2 138.160(6) . 29
Si1 Na4 Si2 138.160(6) 28 29
Si1 Na4 Si2 41.840(6) 4 29
Si1 Na4 Si2 70.482(10) 2 29
Si1 Na4 Si2 109.518(10) 26 29
Si1 Na4 Si2 109.518(10) 3 29
Si1 Na4 Si2 70.482(10) 27 29
Si2 Na4 Si2 70.575(10) 25 29
Si2 Na4 Si2 70.575(10) 30 29
Si1 Na4 Si2 138.160(6) 25 6
Si1 Na4 Si2 41.840(6) . 6
Si1 Na4 Si2 109.518(10) 28 6
Si1 Na4 Si2 70.482(10) 4 6
Si1 Na4 Si2 138.160(6) 2 6
Si1 Na4 Si2 41.840(6) 26 6
Si1 Na4 Si2 109.518(10) 3 6
Si1 Na4 Si2 70.482(10) 27 6
Si2 Na4 Si2 109.425(10) 25 6
Si2 Na4 Si2 180 30 6
Si2 Na4 Si2 109.425(10) 29 6
Si2 Na5 Si2 161.85(2) 43_666 2
Si2 Na5 Si2 123.516(11) 43_666 .
Si2 Na5 Si2 40.77(2) 2 .
Si2 Na5 Si2 40.77(2) 43_666 17
Si2 Na5 Si2 123.516(11) 2 17
Si2 Na5 Si2 98.86(2) . 17
Si2 Na5 Si2 98.86(2) 43_666 26_556
Si2 Na5 Si2 84.012(19) 2 26_556
Si2 Na5 Si2 69.70(2) . 26_556
Si2 Na5 Si2 123.516(11) 17 26_556
Si2 Na5 Si2 123.516(11) 43_666 25_556
Si2 Na5 Si2 69.70(2) 2 25_556
Si2 Na5 Si2 84.012(19) . 25_556
Si2 Na5 Si2 161.85(2) 17 25_556
Si2 Na5 Si2 40.77(2) 26_556 25_556
Si2 Na5 Si2 69.70(2) 43_666 41_656
Si2 Na5 Si2 123.516(11) 2 41_656
Si2 Na5 Si2 161.85(2) . 41_656
Si2 Na5 Si2 84.012(19) 17 41_656
Si2 Na5 Si2 123.516(11) 26_556 41_656
Si2 Na5 Si2 98.86(2) 25_556 41_656
Si2 Na5 Si2 84.012(19) 43_666 19_545
Si2 Na5 Si2 98.86(2) 2 19_545
Si2 Na5 Si2 123.516(11) . 19_545
Si2 Na5 Si2 69.70(2) 17 19_545
Si2 Na5 Si2 161.85(2) 26_556 19_545
Si2 Na5 Si2 123.516(11) 25_556 19_545
Si2 Na5 Si2 40.77(2) 41_656 19_545

loop_
_geom_bond_atom_site_label_1
_geom_bond_atom_site_label_2
_geom_bond_distance
_geom_bond_site_symmetry_2
Si1 Si1 2.3279(19) 13
Si1 Si2 2.3630(5) .
Si1 Si2 2.3630(5) 6
Si1 Si2 2.3630(5) 5
Si1 Na4 3.2529(9) .
Si2 Si1 2.3630(5) 27
Si2 Si3 2.3834(7) 5
Si2 Si2 2.3908(15) 2
Si2 Na4 3.3591(7) .
Si2 Na5 3.4318(5) .
Si2 Na5 3.4318(5) 25_556
Si3 Si2 2.3834(7) 13
Si3 Si2 2.3834(7) 6
Si3 Si2 2.3834(7) 38_665
Si3 Si2 2.3834(7) 32_565
Na4 Si1 3.2529(9) 25
Na4 Si1 3.2529(9) 28
Na4 Si1 3.2529(9) 4
Na4 Si1 3.2529(9) 2
Na4 Si1 3.2529(9) 26
Na4 Si1 3.2529(9) 3
Na4 Si1 3.2529(9) 27
Na4 Si2 3.3591(7) 25
Na4 Si2 3.3591(7) 30
Na4 Si2 3.3591(7) 29
Na4 Si2 3.3591(7) 6
Na5 Si2 3.4318(5) 43_666
Na5 Si2 3.4318(5) 2
Na5 Si2 3.4318(5) 17
Na5 Si2 3.4318(5) 26_556
Na5 Si2 3.4318(5) 25_556
Na5 Si2 3.4318(5) 41_656
Na5 Si2 3.4318(5) 19_545
